data_7133989
loop_
_publ_author_name
'Yan, Yong'
'Li, Zhen-Yu'
'Krautscheid, Harald'
'Zhang, Ning-Ning'

_publ_section_title
;
 Efficient charge transport <i>via</i> limited &#x3c0;-&#x3c0;
 interactions between naphthyl carbon atoms in a metal-organic framework.
;
_journal_issue 99
_journal_name_full 'Chemical communications (Cambridge, England)'
_journal_page_first 14862
_journal_page_last 14865
_journal_paper_doi 10.1039/d4cc04738a
_journal_volume 60
_journal_year 2024
_chemical_formula_moiety 'C14 H4 Cd N2 O6'
_chemical_formula_sum 'C14 H4 Cd N2 O6'
_chemical_formula_weight 408.59
_space_group_crystal_system monoclinic
_space_group_IT_number 15
_space_group_name_Hall '-C 2yc'
_space_group_name_H-M_alt 'C 1 2/c 1'
_atom_sites_solution_hydrogens geom
_atom_sites_solution_primary dual
_audit_block_doi 10.5517/ccdc.csd.cc2l0hdj
_audit_creation_date 2024-09-03
_audit_creation_method
;
Olex2 1.5
(compiled 2024.02.16 svn.r378c4104 for OlexSys, GUI svn.r6928)
;
_audit_update_record
;
2024-09-13 deposited with the CCDC.	2024-11-21 downloaded from the CCDC.
;
_cell_angle_alpha 90
_cell_angle_beta 90.868(3)
_cell_angle_gamma 90
_cell_formula_units_Z 4
_cell_length_a 21.5322(9)
_cell_length_b 9.4140(3)
_cell_length_c 7.3067(3)
_cell_measurement_reflns_used 8560
_cell_measurement_temperature 180
_cell_measurement_theta_max 70.49
_cell_measurement_theta_min 4.11
_cell_volume 1480.93(10)
_computing_cell_refinement
;
X-Area Recipe 1.34.0.0 (STOE, 2019)
;
_computing_data_collection
;
X-Area Pilatus3_SV 1.31.154.0 (STOE, 2019)
;
_computing_data_reduction
;
X-Area Integrate 1.77.0.0 (STOE, 2019)
X-Area LANA 1.77.1.0 (STOE, 2019)
;
_computing_molecular_graphics 'Olex2 1.5 (Dolomanov et al., 2009)'
_computing_publication_material
;
STOE & Cie GmbH, X-Area, software package for collecting single-crystal or
multi-domain crystal data on STOE area-detector diffractometers, for image 
processing, for the correction and scaling of reflection intensities and 
for outlier rejection, version 1.88, Darmstadt 2019
;
_computing_structure_refinement 'SHELXL 2014/7 (Sheldrick, 2015)'
_computing_structure_solution 'SHELXT 2014/5 (Sheldrick, 2014)'
_diffrn_ambient_temperature 180
_diffrn_detector Pilatus300K
_diffrn_detector_area_resol_mean 5.81
_diffrn_detector_type 'DECTRIS PILATUS 300K'
_diffrn_measured_fraction_theta_full 0.990
_diffrn_measured_fraction_theta_max 0.974
_diffrn_measurement_details
;
 2197 frames, detector distance = 60 mm
;
_diffrn_measurement_device 'Eulerian 4-circle diffractometer'
_diffrn_measurement_device_type 'STOE STADIVARI'
_diffrn_measurement_method 'rotation method, \w scans'
_diffrn_radiation_collimation '0.5 mm diameter'
_diffrn_radiation_monochromator 'Graded multilayer mirror'
_diffrn_radiation_polarisn_norm 270
_diffrn_radiation_probe x-ray
_diffrn_radiation_type 'Cu K\a'
_diffrn_radiation_wavelength 1.54186
_diffrn_reflns_av_R_equivalents 0.0549
_diffrn_reflns_av_unetI/netI 0.0336
_diffrn_reflns_Laue_measured_fraction_full 0.990
_diffrn_reflns_Laue_measured_fraction_max 0.974
_diffrn_reflns_limit_h_max 24
_diffrn_reflns_limit_h_min -26
_diffrn_reflns_limit_k_max 10
_diffrn_reflns_limit_k_min -11
_diffrn_reflns_limit_l_max 2
_diffrn_reflns_limit_l_min -8
_diffrn_reflns_number 6916
_diffrn_reflns_point_group_measured_fraction_full 0.990
_diffrn_reflns_point_group_measured_fraction_max 0.974
_diffrn_reflns_theta_full 67.686
_diffrn_reflns_theta_max 70.557
_diffrn_reflns_theta_min 4.107
_diffrn_source 'GeniX 3D HF Cu'
_diffrn_source_current 0.600
_diffrn_source_power 0.030
_diffrn_source_voltage 50
_exptl_absorpt_coefficient_mu 12.136
_exptl_absorpt_correction_T_max 0.4445
_exptl_absorpt_correction_T_min 0.1134
_exptl_absorpt_correction_type multi-scan
_exptl_absorpt_process_details
;
STOE X-Red32, absorption correction by Gaussian integration, analogous to
P. Coppens, "The Evaluation of Absorption and Extinction in Single-Crystal
Structure Analysis", published in: F. R. Ahmed (Editor), "Crystallographic
Computing", Munksgaard, Copenhagen (1970), 255 - 270. Afterwards scaling of
reflection intensities was performed within STOE LANA. J. Koziskova, F. Hahn,
J. Richter, J. Kozisek, Acta Chimica Slovaca, vol. 9, no. 2, 2016, pp. 136-140.
;
_exptl_crystal_colour brown
_exptl_crystal_colour_primary brown
_exptl_crystal_density_diffrn 1.833
_exptl_crystal_density_method 'not measured'
_exptl_crystal_description needle
_exptl_crystal_F_000 792
_exptl_crystal_size_max 0.152
_exptl_crystal_size_mid 0.064
_exptl_crystal_size_min 0.022
_refine_diff_density_max 0.739
_refine_diff_density_min -0.613
_refine_diff_density_rms 0.107
_refine_ls_extinction_method none
_refine_ls_goodness_of_fit_ref 1.031
_refine_ls_hydrogen_treatment constr
_refine_ls_matrix_type full
_refine_ls_number_parameters 105
_refine_ls_number_reflns 1389
_refine_ls_number_restraints 0
_refine_ls_restrained_S_all 1.031
_refine_ls_R_factor_all 0.0293
_refine_ls_R_factor_gt 0.0268
_refine_ls_shift/su_max 0.000
_refine_ls_shift/su_mean 0.000
_refine_ls_structure_factor_coef Fsqd
_refine_ls_weighting_details 'w=1/[\s^2^(Fo^2^)+(0.0496P)^2^] where P=(Fo^2^+2Fc^2^)/3'
_refine_ls_weighting_scheme calc
_refine_ls_wR_factor_gt 0.0669
_refine_ls_wR_factor_ref 0.0678
_reflns_d_resolution_high 0.818
_reflns_d_resolution_low 10.765
_reflns_Friedel_coverage 0.000
_reflns_limit_h_max 24
_reflns_limit_h_min -26
_reflns_limit_k_max 10
_reflns_limit_k_min -11
_reflns_limit_l_max 2
_reflns_limit_l_min -8
_reflns_number_gt 1269
_reflns_number_total 1382
_reflns_threshold_expression I>4u(I)
_cod_data_source_file d4cc04738a2.cif
_cod_data_source_block Compound1
_cod_depositor_comments 'Adding full bibliography for 7133989.cif.'
_cod_database_code 7133989
_shelx_shelxl_version_number 2014/7
_shelx_space_group_comment
;
The symmetry employed for this shelxl refinement is uniquely defined
by the following loop, which should always be used as a source of
symmetry information in preference to the above space-group names.
They are only intended as comments.
;
_shelx_estimated_absorpt_t_max 0.511
_shelx_estimated_absorpt_t_min 0.175
_olex2_refinement_description
;
1. Fixed Uiso
 At 1.2 times of:
  All C(H) groups
2.a Aromatic/amide H refined with riding coordinates:
 C4(H4), C5(H5)
;
_smtbx_masks_void_probe_radius 1.2
_smtbx_masks_void_truncation_radius 1.2
_platon_squeeze_special_details
;
A solvent mask was calculated and 98 electrons were 
found in a volume of 324\%A^3^ in 1 void per unit cell. 
This is consistent with the presence of 
0.6 [C3H7NO] per formula unit 
which account for 96 electrons 
per unit cell.
;
_platon_squeeze_void_probe_radius 1.20
_olex2_submission_special_instructions 'No special instructions were received'

loop_
_space_group_symop_operation_xyz
'x, y, z'
'-x, y, -z+1/2'
'x+1/2, y+1/2, z'
'-x+1/2, y+1/2, -z+1/2'
'-x, -y, -z'
'x, -y, z-1/2'
'-x+1/2, -y+1/2, -z'
'x+1/2, -y+1/2, z-1/2'

loop_
_atom_site_label
_atom_site_type_symbol
_atom_site_fract_x
_atom_site_fract_y
_atom_site_fract_z
_atom_site_U_iso_or_equiv
_atom_site_adp_type
_atom_site_occupancy
_atom_site_site_symmetry_order
_atom_site_calc_flag
_atom_site_refinement_flags_posn
_atom_site_refinement_flags_adp
_atom_site_refinement_flags_occupancy
_atom_site_disorder_assembly
_atom_site_disorder_group
Cd1 Cd 0.5000 0.46762(3) 0.2500 0.02470(13) Uani 1 2 d S T P . .
O2 O 0.46837(9) 0.6263(2) 0.4706(3) 0.0290(5) Uani 1 1 d . . . . .
O3 O 0.42246(10) 0.7243(3) 0.7737(3) 0.0381(6) Uani 1 1 d . . . . .
O1 O 0.39427(11) 0.5779(3) 0.1890(3) 0.0370(5) Uani 1 1 d . . . . .
N1 N 0.40790(11) 0.6654(3) 0.4755(4) 0.0287(6) Uani 1 1 d . . . . .
C6 C 0.19535(14) 0.8309(4) 0.6651(5) 0.0308(7) Uani 1 1 d . . . . .
C2 C 0.38711(14) 0.7182(4) 0.6409(5) 0.0313(7) Uani 1 1 d . . . . .
C4 C 0.29831(15) 0.8267(4) 0.8011(5) 0.0397(8) Uani 1 1 d . . . . .
H4 H 0.3254 0.8476 0.9013 0.048 Uiso 1 1 calc R U . . .
C7 C 0.28193(13) 0.7331(4) 0.4951(4) 0.0291(7) Uani 1 1 d . . . . .
C1 C 0.37164(14) 0.6338(4) 0.3234(4) 0.0297(7) Uani 1 1 d . . . . .
C5 C 0.23515(16) 0.8618(4) 0.8095(5) 0.0401(8) Uani 1 1 d . . . . .
H5 H 0.2196 0.9072 0.9155 0.048 Uiso 1 1 calc R U . . .
C3 C 0.32107(14) 0.7615(4) 0.6463(5) 0.0319(7) Uani 1 1 d . . . . .

loop_
_atom_site_aniso_label
_atom_site_aniso_U_11
_atom_site_aniso_U_22
_atom_site_aniso_U_33
_atom_site_aniso_U_23
_atom_site_aniso_U_13
_atom_site_aniso_U_12
Cd1 0.01150(17) 0.0420(2) 0.02057(18) 0.000 -0.00046(10) 0.000
O2 0.0126(9) 0.0476(14) 0.0268(12) 0.0016(9) 0.0036(7) 0.0071(8)
O3 0.0206(11) 0.0634(16) 0.0302(13) -0.0089(10) -0.0064(9) 0.0124(10)
O1 0.0223(11) 0.0605(15) 0.0281(13) -0.0044(11) 0.0036(9) 0.0111(11)
N1 0.0150(11) 0.0476(16) 0.0237(14) 0.0018(10) 0.0006(9) 0.0087(11)
C6 0.0195(14) 0.0480(19) 0.0250(17) 0.0003(13) 0.0000(11) 0.0089(13)
C2 0.0175(14) 0.0467(19) 0.0296(18) -0.0025(13) -0.0001(12) 0.0057(13)
C4 0.0236(16) 0.066(2) 0.0288(19) -0.0070(15) -0.0047(13) 0.0115(16)
C7 0.0179(15) 0.0425(18) 0.0267(18) 0.0017(12) 0.0003(11) 0.0068(12)
C1 0.0177(14) 0.0446(18) 0.0268(17) 0.0017(12) 0.0027(11) 0.0077(12)
C5 0.0270(17) 0.063(2) 0.0297(19) -0.0101(15) -0.0006(13) 0.0146(15)
C3 0.0175(14) 0.0489(19) 0.0291(18) -0.0008(13) -0.0020(12) 0.0075(13)

loop_
_atom_type_symbol
_atom_type_description
_atom_type_scat_dispersion_real
_atom_type_scat_dispersion_imag
_atom_type_scat_source
C C 0.0181 0.0091 'International Tables Vol C Tables 4.2.6.8 and 6.1.1.4'
H H 0.0000 0.0000 'International Tables Vol C Tables 4.2.6.8 and 6.1.1.4'
Cd Cd 0.1185 4.6533 'International Tables Vol C Tables 4.2.6.8 and 6.1.1.4'
N N 0.0311 0.0180 'International Tables Vol C Tables 4.2.6.8 and 6.1.1.4'
O O 0.0492 0.0322 'International Tables Vol C Tables 4.2.6.8 and 6.1.1.4'

loop_
_exptl_crystal_face_index_h
_exptl_crystal_face_index_k
_exptl_crystal_face_index_l
_exptl_crystal_face_perp_dist
-10 8 0 0.0130
6 -3 10 0.0320
6 -5 0 0.0260
-9 6 -5 0.0580
10 2 3 0.0130
-9 -2 0 0.0290
-8 -1 -4 0.0760
18 4 1 0.0110
10 -9 -5 0.0540

loop_
_geom_angle_atom_site_label_1
_geom_angle_atom_site_label_2
_geom_angle_atom_site_label_3
_geom_angle
_geom_angle_site_symmetry_1
_geom_angle_site_symmetry_3
_geom_angle_publ_flag
O2 Cd1 O2 99.31(11) . 2_655 ?
O2 Cd1 O2 140.92(9) 2_655 5_666 ?
O2 Cd1 O2 73.61(9) . 5_666 ?
O2 Cd1 O2 140.92(9) . 6_565 ?
O2 Cd1 O2 73.61(9) 2_655 6_565 ?
O2 Cd1 O2 135.13(12) 6_565 5_666 ?
O2 Cd1 O3 65.94(8) 5_666 5_666 ?
O2 Cd1 O3 102.58(8) 2_655 5_666 ?
O2 Cd1 O3 81.31(8) 5_666 6_565 ?
O2 Cd1 O3 136.89(8) 2_655 6_565 ?
O2 Cd1 O3 81.31(8) 6_565 5_666 ?
O2 Cd1 O3 65.94(8) 6_565 6_565 ?
O2 Cd1 O3 102.58(8) . 6_565 ?
O2 Cd1 O3 136.89(8) . 5_666 ?
O2 Cd1 O1 83.44(8) . 2_655 ?
O2 Cd1 O1 65.41(8) . . ?
O2 Cd1 O1 75.55(8) 6_565 . ?
O2 Cd1 O1 65.41(8) 2_655 2_655 ?
O2 Cd1 O1 83.44(8) 2_655 . ?
O2 Cd1 O1 124.21(7) 6_565 2_655 ?
O2 Cd1 O1 124.21(7) 5_666 . ?
O2 Cd1 O1 75.55(8) 5_666 2_655 ?
O3 Cd1 O3 85.88(12) 6_565 5_666 ?
O3 Cd1 O1 72.88(9) 5_666 2_655 ?
O3 Cd1 O1 153.39(9) 6_565 2_655 ?
O3 Cd1 O1 72.88(9) 6_565 . ?
O3 Cd1 O1 153.39(9) 5_666 . ?
O1 Cd1 O1 131.64(13) 2_655 . ?
Cd1 O2 Cd1 106.39(9) . 5_666 ?
N1 O2 Cd1 110.50(16) . 5_666 ?
N1 O2 Cd1 119.22(18) . . ?
C2 O3 Cd1 108.8(2) . 5_666 ?
C1 O1 Cd1 113.8(2) . . ?
O2 N1 C2 116.3(2) . . ?
O2 N1 C1 116.9(2) . . ?
C1 N1 C2 126.3(3) . . ?
C7 C6 C1 119.5(3) 7_566 7_566 ?
C5 C6 C7 120.3(3) . 7_566 ?
C5 C6 C1 120.2(3) . 7_566 ?
O3 C2 N1 120.1(3) . . ?
O3 C2 C3 123.4(3) . . ?
N1 C2 C3 116.4(3) . . ?
C5 C4 H4 120.1 . . ?
C3 C4 H4 120.1 . . ?
C3 C4 C5 119.8(3) . . ?
C6 C7 C7 119.2(4) 7_566 7_566 ?
C3 C7 C6 121.5(3) . 7_566 ?
C3 C7 C7 119.3(4) . 7_566 ?
O1 C1 N1 120.8(3) . . ?
O1 C1 C6 122.8(3) . 7_566 ?
N1 C1 C6 116.4(3) . 7_566 ?
C6 C5 C4 120.6(3) . . ?
C6 C5 H5 119.7 . . ?
C4 C5 H5 119.7 . . ?
C4 C3 C2 119.8(3) . . ?
C4 C3 C7 120.8(3) . . ?
C7 C3 C2 119.4(3) . . ?

loop_
_geom_bond_atom_site_label_1
_geom_bond_atom_site_label_2
_geom_bond_distance
_geom_bond_site_symmetry_2
_geom_bond_publ_flag
Cd1 O2 2.308(2) . ?
Cd1 O2 2.318(2) 6_565 ?
Cd1 O2 2.308(2) 2_655 ?
Cd1 O2 2.318(2) 5_666 ?
Cd1 O3 2.468(2) 6_565 ?
Cd1 O3 2.468(2) 5_666 ?
Cd1 O1 2.536(2) . ?
Cd1 O1 2.536(2) 2_655 ?
O2 Cd1 2.318(2) 5_666 ?
O2 N1 1.354(3) . ?
O3 Cd1 2.468(2) 5_666 ?
O3 C2 1.225(4) . ?
O1 C1 1.222(4) . ?
N1 C2 1.388(4) . ?
N1 C1 1.380(4) . ?
C6 C7 1.411(5) 7_566 ?
C6 C1 1.484(4) 7_566 ?
C6 C5 1.380(5) . ?
C2 C3 1.481(4) . ?
C4 H4 0.9500 . ?
C4 C5 1.402(5) . ?
C4 C3 1.383(5) . ?
C7 C6 1.411(5) 7_566 ?
C7 C7 1.414(6) 7_566 ?
C7 C3 1.405(5) . ?
C1 C6 1.484(4) 7_566 ?
C5 H5 0.9500 . ?

loop_
_geom_torsion_atom_site_label_1
_geom_torsion_atom_site_label_2
_geom_torsion_atom_site_label_3
_geom_torsion_atom_site_label_4
_geom_torsion
_geom_torsion_site_symmetry_1
_geom_torsion_site_symmetry_2
_geom_torsion_site_symmetry_3
_geom_torsion_site_symmetry_4
_geom_torsion_publ_flag
Cd1 O2 N1 C2 158.2(2) . . . . ?
Cd1 O2 N1 C2 34.5(3) 5_666 . . . ?
Cd1 O2 N1 C1 -14.6(3) . . . . ?
Cd1 O2 N1 C1 -138.3(2) 5_666 . . . ?
Cd1 O3 C2 N1 -29.4(4) 5_666 . . . ?
Cd1 O3 C2 C3 149.0(3) 5_666 . . . ?
Cd1 O1 C1 N1 16.2(4) . . . . ?
Cd1 O1 C1 C6 -162.7(3) . . . 7_566 ?
O2 N1 C2 O3 -1.7(5) . . . . ?
O2 N1 C2 C3 179.7(3) . . . . ?
O2 N1 C1 O1 -2.6(5) . . . . ?
O2 N1 C1 C6 176.4(3) . . . 7_566 ?
O3 C2 C3 C4 7.2(6) . . . . ?
O3 C2 C3 C7 -171.4(3) . . . . ?
N1 C2 C3 C4 -174.3(3) . . . . ?
N1 C2 C3 C7 7.0(5) . . . . ?
C6 C7 C3 C2 -2.6(5) 7_566 . . . ?
C6 C7 C3 C4 178.8(3) 7_566 . . . ?
C2 N1 C1 O1 -174.6(3) . . . . ?
C2 N1 C1 C6 4.4(5) . . . 7_566 ?
C7 C6 C5 C4 -1.7(6) 7_566 . . . ?
C7 C7 C3 C2 176.2(4) 7_566 . . . ?
C7 C7 C3 C4 -2.4(6) 7_566 . . . ?
C1 N1 C2 O3 170.3(3) . . . . ?
C1 N1 C2 C3 -8.2(5) . . . . ?
C1 C6 C5 C4 179.0(4) 7_566 . . . ?
C5 C4 C3 C2 -177.0(4) . . . . ?
C5 C4 C3 C7 1.6(6) . . . . ?
C3 C4 C5 C6 0.5(7) . . . . ?

loop_
_smtbx_masks_void_nr
_smtbx_masks_void_average_x
_smtbx_masks_void_average_y
_smtbx_masks_void_average_z
_smtbx_masks_void_volume
_smtbx_masks_void_count_electrons
_smtbx_masks_void_content
1 0.000 0.500 -0.379 165.7 49.4 '0.5 DMF'
2 0.500 0.000 -0.676 165.7 49.4 '0.5 DMF'
